data_4334661
loop_
_publ_author_name
'William Levason'
'David Pugh'
'Gillian Reid'

_publ_contact_author_address
;   School of Chemistry
    University of Southampton
    Southampton SO17 1BJ, UK
;
_publ_contact_author_email wxl@soton.ac.uk
_publ_contact_author_fax '023 8059 3781'
_publ_contact_author_name 'Professor William Levason'
_publ_contact_author_phone '023 8059 3792'
_publ_section_title
;
 Phosphine and Diphosphine Complexes of Silicon(IV) Halides
;
_journal_name_full 'Inorganic Chemistry'
_journal_page_first 5185
_journal_page_last 5193
_journal_paper_doi 10.1021/ic400077z
_journal_volume 52
_journal_year 2013
_chemical_formula_moiety 'C6 H16 Cl4 P2 Si'
_chemical_formula_sum 'C6 H16 Cl4 P2 Si'
_chemical_formula_weight 320.02
_chemical_name_systematic
;
 ?
;
_space_group_IT_number 33
_symmetry_cell_setting orthorhombic
_symmetry_Int_Tables_number 33
_symmetry_space_group_name_Hall 'P 2c -2n'
_symmetry_space_group_name_H-M 'P n a 21'
_atom_sites_solution_hydrogens geom
_atom_sites_solution_primary direct
_atom_sites_solution_secondary difmap
_audit_creation_method SHELXL-97
_cell_angle_alpha 90.000(5)
_cell_angle_beta 90.000(5)
_cell_angle_gamma 90.000(5)
_cell_formula_units_Z 4
_cell_length_a 15.603(5)
_cell_length_b 7.912(5)
_cell_length_c 11.574(5)
_cell_measurement_reflns_used 3164
_cell_measurement_temperature 100(2)
_cell_measurement_theta_max 31.1
_cell_measurement_theta_min 2.2
_cell_volume 1428.8(12)
_computing_cell_refinement
;
CrystalClear-SM Expert 2.0 r13 (Rigaku, 2011)
;
_computing_data_collection
;
CrystalClear-SM Expert 2.0 r13 (Rigaku, 2011)
;
_computing_data_reduction
;
CrystalClear-SM Expert 2.0 r13 (Rigaku, 2011)
;
_computing_molecular_graphics 'ORTEP-3 (Farrugia, 1997)'
_computing_publication_material 'PLATON (Spek, 2003), WinGX (Farrugia, 1999) and enCIFer (Allen et al., 2004).'
_computing_structure_refinement 'SHELXL-97 (Sheldrick, 2008)'
_computing_structure_solution 'SHELXS-97 (Sheldrick, 1997)'
_diffrn_ambient_temperature 100(2)
_diffrn_detector CCD
_diffrn_detector_area_resol_mean 28.5714
_diffrn_measured_fraction_theta_full 0.997
_diffrn_measured_fraction_theta_max 0.997
_diffrn_measurement_device
;
AFC12 (Right): Kappa 3 circle
;
_diffrn_measurement_device_type
;
Rigaku Saturn724+ (2x2 bin mode)
;
_diffrn_measurement_method 'profile data from \w-scans'
_diffrn_measurement_specimen_support Mitegen
_diffrn_radiation_monochromator Confocal
_diffrn_radiation_type 'Mo K\a'
_diffrn_radiation_wavelength 0.71075
_diffrn_reflns_av_R_equivalents 0.0581
_diffrn_reflns_av_sigmaI/netI 0.0859
_diffrn_reflns_limit_h_max 19
_diffrn_reflns_limit_h_min -20
_diffrn_reflns_limit_k_max 9
_diffrn_reflns_limit_k_min -10
_diffrn_reflns_limit_l_max 15
_diffrn_reflns_limit_l_min -8
_diffrn_reflns_number 6188
_diffrn_reflns_theta_full 27.48
_diffrn_reflns_theta_max 27.48
_diffrn_reflns_theta_min 3.12
_diffrn_source 'Rotating Anode'
_diffrn_source_current 55.0
_diffrn_source_power 2.5
_diffrn_source_voltage 45.0
_exptl_absorpt_coefficient_mu 1.098
_exptl_absorpt_correction_T_max 0.9784
_exptl_absorpt_correction_T_min 0.9271
_exptl_absorpt_correction_type multi-scan
_exptl_absorpt_process_details 'Rigaku CrystalClear-SM Expert 2.0 r13'
_exptl_crystal_colour colourless
_exptl_crystal_density_diffrn 1.488
_exptl_crystal_description block
_exptl_crystal_F_000 656
_exptl_crystal_size_max 0.07
_exptl_crystal_size_mid 0.04
_exptl_crystal_size_min 0.02
_refine_diff_density_max 0.432
_refine_diff_density_min -0.463
_refine_diff_density_rms 0.108
_refine_ls_abs_structure_details 'Flack H D (1983), Acta Cryst. A39, 876-881'
_refine_ls_abs_structure_Flack 0.07(11)
_refine_ls_extinction_method none
_refine_ls_goodness_of_fit_ref 1.112
_refine_ls_hydrogen_treatment constr
_refine_ls_matrix_type full
_refine_ls_number_parameters 122
_refine_ls_number_reflns 2621
_refine_ls_number_restraints 1
_refine_ls_restrained_S_all 1.112
_refine_ls_R_factor_all 0.0631
_refine_ls_R_factor_gt 0.0559
_refine_ls_shift/su_max 0.006
_refine_ls_shift/su_mean 0.001
_refine_ls_structure_factor_coef Fsqd
_refine_ls_weighting_details 'calc w=1/[\s^2^(Fo^2^)+(0.0000P)^2^+0.7614P] where P=(Fo^2^+2Fc^2^)/3'
_refine_ls_weighting_scheme calc
_refine_ls_wR_factor_gt 0.0723
_refine_ls_wR_factor_ref 0.0746
_reflns_number_gt 2395
_reflns_number_total 2621
_reflns_threshold_expression I>2\s(I)
_cod_data_source_file ic400077z_si_002_04.cif
_cod_data_source_block Compound_3
_cod_database_code 4334661

loop_
_symmetry_equiv_pos_as_xyz
'x, y, z'
'-x, -y, z+1/2'
'-x+1/2, y+1/2, z+1/2'
'x+1/2, -y+1/2, z'

loop_
_atom_site_label
_atom_site_type_symbol
_atom_site_fract_x
_atom_site_fract_y
_atom_site_fract_z
_atom_site_U_iso_or_equiv
_atom_site_adp_type
_atom_site_occupancy
_atom_site_symmetry_multiplicity
_atom_site_calc_flag
_atom_site_refinement_flags
Si1 Si 0.15006(9) -0.07301(16) 0.09057(15) 0.0169(3) Uani 1 1 d .
Cl1 Cl 0.22943(8) -0.29890(15) 0.05985(13) 0.0215(3) Uani 1 1 d .
Cl2 Cl 0.06362(9) -0.21086(15) 0.20588(12) 0.0227(3) Uani 1 1 d .
Cl3 Cl 0.23608(9) 0.01489(15) 0.22713(12) 0.0241(3) Uani 1 1 d .
Cl4 Cl 0.07110(8) 0.16314(15) 0.10567(12) 0.0226(3) Uani 1 1 d .
P1 P 0.06245(9) -0.15659(16) -0.06696(12) 0.0188(3) Uani 1 1 d .
P2 P 0.22819(9) 0.07896(17) -0.04868(13) 0.0188(3) Uani 1 1 d .
C1 C 0.0562(3) -0.3831(6) -0.0939(5) 0.0265(14) Uani 1 1 d .
H1A H 0.0170 -0.4045 -0.1584 0.040 Uiso 1 1 calc R
H1B H 0.0350 -0.4405 -0.0245 0.040 Uiso 1 1 calc R
H1C H 0.1133 -0.4262 -0.1133 0.040 Uiso 1 1 calc R
C2 C -0.0481(3) -0.0850(6) -0.0583(5) 0.0249(13) Uani 1 1 d .
H2A H -0.0495 0.0389 -0.0568 0.037 Uiso 1 1 calc R
H2B H -0.0745 -0.1292 0.0124 0.037 Uiso 1 1 calc R
H2C H -0.0800 -0.1259 -0.1257 0.037 Uiso 1 1 calc R
C3 C 0.1112(3) -0.0638(6) -0.1950(5) 0.0228(13) Uani 1 1 d .
H3A H 0.1549 -0.1423 -0.2262 0.027 Uiso 1 1 calc R
H3B H 0.0668 -0.0472 -0.2550 0.027 Uiso 1 1 calc R
C4 C 0.1537(3) 0.1071(6) -0.1669(4) 0.0210(12) Uani 1 1 d .
H4A H 0.1093 0.1907 -0.1452 0.025 Uiso 1 1 calc R
H4B H 0.1844 0.1500 -0.2358 0.025 Uiso 1 1 calc R
C5 C 0.2673(3) 0.2826(5) -0.0012(4) 0.0278(14) Uani 1 1 d .
H5A H 0.2881 0.3468 -0.0680 0.042 Uiso 1 1 calc R
H5B H 0.3144 0.2664 0.0538 0.042 Uiso 1 1 calc R
H5C H 0.2208 0.3450 0.0364 0.042 Uiso 1 1 calc R
C6 C 0.3207(3) -0.0271(6) -0.1109(5) 0.0264(14) Uani 1 1 d .
H6A H 0.3026 -0.1345 -0.1454 0.040 Uiso 1 1 calc R
H6B H 0.3630 -0.0490 -0.0502 0.040 Uiso 1 1 calc R
H6C H 0.3462 0.0449 -0.1705 0.040 Uiso 1 1 calc R

loop_
_atom_site_aniso_label
_atom_site_aniso_U_11
_atom_site_aniso_U_22
_atom_site_aniso_U_33
_atom_site_aniso_U_23
_atom_site_aniso_U_13
_atom_site_aniso_U_12
Si1 0.0195(7) 0.0157(7) 0.0156(8) 0.0013(6) -0.0004(7) 0.0010(6)
Cl1 0.0226(6) 0.0166(6) 0.0252(8) 0.0007(6) -0.0009(7) 0.0038(6)
Cl2 0.0270(7) 0.0225(7) 0.0186(7) 0.0041(6) 0.0045(7) -0.0008(6)
Cl3 0.0319(8) 0.0238(7) 0.0166(7) 0.0009(6) -0.0039(7) -0.0027(6)
Cl4 0.0270(7) 0.0172(6) 0.0236(8) 0.0007(6) 0.0044(7) 0.0048(6)
P1 0.0186(8) 0.0217(7) 0.0163(8) 0.0005(6) 0.0012(7) 0.0004(6)
P2 0.0200(8) 0.0185(7) 0.0178(8) 0.0028(6) 0.0005(7) -0.0009(6)
C1 0.023(3) 0.024(3) 0.032(4) -0.005(3) 0.007(3) -0.006(3)
C2 0.025(3) 0.031(3) 0.019(3) 0.002(3) -0.001(3) 0.005(3)
C3 0.020(3) 0.028(3) 0.020(3) -0.004(2) -0.002(3) -0.001(3)
C4 0.024(3) 0.025(3) 0.014(3) 0.006(2) -0.002(3) 0.002(2)
C5 0.036(3) 0.023(3) 0.025(4) 0.009(3) -0.009(3) -0.006(3)
C6 0.019(3) 0.024(3) 0.036(4) 0.010(3) 0.004(3) 0.001(2)

loop_
_atom_type_symbol
_atom_type_description
_atom_type_scat_dispersion_real
_atom_type_scat_dispersion_imag
_atom_type_scat_source
C C 0.0033 0.0016 'International Tables Vol C Tables 4.2.6.8 and 6.1.1.4'
H H 0.0000 0.0000 'International Tables Vol C Tables 4.2.6.8 and 6.1.1.4'
Si Si 0.0817 0.0704 'International Tables Vol C Tables 4.2.6.8 and 6.1.1.4'
P P 0.1023 0.0942 'International Tables Vol C Tables 4.2.6.8 and 6.1.1.4'
Cl Cl 0.1484 0.1585 'International Tables Vol C Tables 4.2.6.8 and 6.1.1.4'

loop_
_geom_angle_atom_site_label_1
_geom_angle_atom_site_label_2
_geom_angle_atom_site_label_3
_geom_angle
Cl3 Si1 Cl2 95.50(9)
Cl3 Si1 Cl1 91.70(7)
Cl2 Si1 Cl1 92.32(8)
Cl3 Si1 Cl4 90.91(8)
Cl2 Si1 Cl4 91.67(8)
Cl1 Si1 Cl4 175.01(10)
Cl3 Si1 P2 90.84(7)
Cl2 Si1 P2 172.87(9)
Cl1 Si1 P2 90.73(8)
Cl4 Si1 P2 84.97(7)
Cl3 Si1 P1 175.93(9)
Cl2 Si1 P1 88.55(7)
Cl1 Si1 P1 88.49(7)
Cl4 Si1 P1 88.60(7)
P2 Si1 P1 85.10(8)
C2 P1 C3 108.4(2)
C2 P1 C1 105.4(2)
C3 P1 C1 106.2(2)
C2 P1 Si1 114.65(18)
C3 P1 Si1 105.80(18)
C1 P1 Si1 115.87(19)
C5 P2 C4 109.7(2)
C5 P2 C6 105.3(2)
C4 P2 C6 105.5(2)
C5 P2 Si1 114.97(19)
C4 P2 Si1 104.36(17)
C6 P2 Si1 116.53(17)
P1 C1 H1A 109.5
P1 C1 H1B 109.5
H1A C1 H1B 109.5
P1 C1 H1C 109.5
H1A C1 H1C 109.5
H1B C1 H1C 109.5
P1 C2 H2A 109.5
P1 C2 H2B 109.5
H2A C2 H2B 109.5
P1 C2 H2C 109.5
H2A C2 H2C 109.5
H2B C2 H2C 109.5
C4 C3 P1 111.2(3)
C4 C3 H3A 109.4
P1 C3 H3A 109.4
C4 C3 H3B 109.4
P1 C3 H3B 109.4
H3A C3 H3B 108.0
C3 C4 P2 109.1(3)
C3 C4 H4A 109.9
P2 C4 H4A 109.9
C3 C4 H4B 109.9
P2 C4 H4B 109.9
H4A C4 H4B 108.3
P2 C5 H5A 109.5
P2 C5 H5B 109.5
H5A C5 H5B 109.5
P2 C5 H5C 109.5
H5A C5 H5C 109.5
H5B C5 H5C 109.5
P2 C6 H6A 109.5
P2 C6 H6B 109.5
H6A C6 H6B 109.5
P2 C6 H6C 109.5
H6A C6 H6C 109.5
H6B C6 H6C 109.5

loop_
_geom_bond_atom_site_label_1
_geom_bond_atom_site_label_2
_geom_bond_distance
Si1 Cl3 2.187(2)
Si1 Cl2 2.189(2)
Si1 Cl1 2.203(2)
Si1 Cl4 2.245(2)
Si1 P2 2.351(2)
Si1 P1 2.373(2)
P1 C2 1.819(5)
P1 C3 1.820(5)
P1 C1 1.822(5)
P2 C5 1.809(5)
P2 C4 1.810(5)
P2 C6 1.818(5)
C1 H1A 0.9800
C1 H1B 0.9800
C1 H1C 0.9800
C2 H2A 0.9800
C2 H2B 0.9800
C2 H2C 0.9800
C3 C4 1.541(6)
C3 H3A 0.9900
C3 H3B 0.9900
C4 H4A 0.9900
C4 H4B 0.9900
C5 H5A 0.9800
C5 H5B 0.9800
C5 H5C 0.9800
C6 H6A 0.9800
C6 H6B 0.9800
C6 H6C 0.9800

loop_
_geom_torsion_atom_site_label_1
_geom_torsion_atom_site_label_2
_geom_torsion_atom_site_label_3
_geom_torsion_atom_site_label_4
_geom_torsion
Cl2 Si1 P1 C2 60.13(19)
Cl1 Si1 P1 C2 152.49(19)
Cl4 Si1 P1 C2 -31.57(19)
P2 Si1 P1 C2 -116.64(19)
Cl2 Si1 P1 C3 179.55(18)
Cl1 Si1 P1 C3 -88.09(18)
Cl4 Si1 P1 C3 87.85(19)
P2 Si1 P1 C3 2.78(18)
Cl2 Si1 P1 C1 -63.05(19)
Cl1 Si1 P1 C1 29.3(2)
Cl4 Si1 P1 C1 -154.75(19)
P2 Si1 P1 C1 120.18(19)
Cl3 Si1 P2 C5 -37.8(2)
Cl1 Si1 P2 C5 -129.5(2)
Cl4 Si1 P2 C5 53.0(2)
P1 Si1 P2 C5 142.1(2)
Cl3 Si1 P2 C4 -158.00(18)
Cl1 Si1 P2 C4 110.29(18)
Cl4 Si1 P2 C4 -67.17(18)
P1 Si1 P2 C4 21.86(18)
Cl3 Si1 P2 C6 86.1(2)
Cl1 Si1 P2 C6 -5.6(2)
Cl4 Si1 P2 C6 177.0(2)
P1 Si1 P2 C6 -94.0(2)
C2 P1 C3 C4 90.5(4)
C1 P1 C3 C4 -156.6(3)
Si1 P1 C3 C4 -32.9(4)
P1 C3 C4 P2 54.2(4)
C5 P2 C4 C3 -172.0(3)
C6 P2 C4 C3 75.0(4)
Si1 P2 C4 C3 -48.3(3)
